data_7116149
loop_
_publ_author_name
'Samantha K. Furfari'
'Matthew R. Gyton'
'Daniel Twycross'
'Marcus L. Cole'

_publ_section_title
;
 Air stable NHCs: a study of stereoelectronics and metallorganic catalytic
 activity
;
_journal_name_full Chem.Commun.
_journal_page_first 74
_journal_paper_doi 10.1039/C4cc06809B
_journal_volume 51
_journal_year 2015
_chemical_compound_source toluene
_chemical_formula_moiety 'C29 H34 Br2 Cl Ir N2'
_chemical_formula_sum 'C29 H34 Br2 Cl Ir N2'
_chemical_formula_weight 798.05
_chemical_name_common '[IrCl(COD)(IMesBr)]'
_chemical_temperature_decomposition 502
_space_group_IT_number 14
_symmetry_cell_setting monoclinic
_symmetry_Int_Tables_number 14
_symmetry_space_group_name_Hall '-P 2ybc'
_symmetry_space_group_name_H-M 'P 1 21/c 1'
_atom_sites_solution_hydrogens geom
_atom_sites_solution_primary direct
_atom_sites_solution_secondary difmap
_audit_creation_method SHELXL-97
_cell_angle_alpha 90.00
_cell_angle_beta 109.4460(10)
_cell_angle_gamma 90.00
_cell_formula_units_Z 4
_cell_length_a 12.9409(3)
_cell_length_b 11.8975(3)
_cell_length_c 19.1295(5)
_cell_measurement_temperature 150(2)
_cell_volume 2777.25(12)
_computing_cell_refinement 'Bruker Scalepack'
_computing_data_collection 'Bruker AXS Collect Software'
_computing_data_reduction X-Seed
_computing_molecular_graphics 'X-Seed / POV-Ray'
_computing_publication_material 'Microsoft Office 2010'
_computing_structure_refinement 'SHELXL-97 (Sheldrick, 1997)'
_computing_structure_solution 'SHELXS-97 (Sheldrick, 1990)'
_diffrn_ambient_temperature 150(2)
_diffrn_measured_fraction_theta_full 0.992
_diffrn_measured_fraction_theta_max 0.881
_diffrn_measurement_device_type 'Bruker X8 Apex'
_diffrn_measurement_method 'psi and omega scans'
_diffrn_radiation_monochromator graphite
_diffrn_radiation_probe x-ray
_diffrn_radiation_type MoK\a
_diffrn_radiation_wavelength 0.71073
_diffrn_reflns_av_R_equivalents 0.0458
_diffrn_reflns_av_sigmaI/netI 0.0405
_diffrn_reflns_limit_h_max 11
_diffrn_reflns_limit_h_min -16
_diffrn_reflns_limit_k_max 15
_diffrn_reflns_limit_k_min -16
_diffrn_reflns_limit_l_max 24
_diffrn_reflns_limit_l_min -27
_diffrn_reflns_number 31562
_diffrn_reflns_theta_full 26.00
_diffrn_reflns_theta_max 30.50
_diffrn_reflns_theta_min 2.87
_diffrn_source 'fine-focus sealed tube'
_exptl_absorpt_coefficient_mu 7.802
_exptl_absorpt_correction_T_max 0.5092
_exptl_absorpt_correction_T_min 0.3044
_exptl_absorpt_correction_type empirical
_exptl_absorpt_process_details SADABS
_exptl_crystal_colour yellow
_exptl_crystal_density_diffrn 1.909
_exptl_crystal_density_method 'not measured'
_exptl_crystal_description prism
_exptl_crystal_F_000 1544
_exptl_crystal_size_max 0.20
_exptl_crystal_size_mid 0.10
_exptl_crystal_size_min 0.10
_refine_diff_density_max 0.936
_refine_diff_density_min -0.688
_refine_diff_density_rms 0.121
_refine_ls_extinction_method none
_refine_ls_goodness_of_fit_ref 1.043
_refine_ls_hydrogen_treatment constr
_refine_ls_matrix_type full
_refine_ls_number_parameters 322
_refine_ls_number_reflns 7468
_refine_ls_number_restraints 0
_refine_ls_restrained_S_all 1.043
_refine_ls_R_factor_all 0.0363
_refine_ls_R_factor_gt 0.0237
_refine_ls_shift/su_max 0.001
_refine_ls_shift/su_mean 0.000
_refine_ls_structure_factor_coef Fsqd
_refine_ls_weighting_details 'calc w=1/[\s^2^(Fo^2^)+(0.0071P)^2^+2.6575P] where P=(Fo^2^+2Fc^2^)/3'
_refine_ls_weighting_scheme calc
_refine_ls_wR_factor_gt 0.0458
_refine_ls_wR_factor_ref 0.0494
_reflns_number_gt 6201
_reflns_number_total 7468
_reflns_threshold_expression >2sigma(I)
_cod_data_source_file c4cc06809b2.cif
_cod_data_source_block 1
_cod_depositor_comments
;
The following automatic conversions were performed:

'_chemical_melting_point' tag was changed to
'_chemical_temperature_decomposition' since the value had been '502
(dec.)'. The value '502 (dec.)' was changed to '502'.

Automatic conversion script
Id: cif_fix_values 2827 2014-09-09 07:05:25Z andrius 
;
_cod_original_sg_symbol_H-M 'P 21/c'
_cod_database_code 7116149

loop_
_symmetry_equiv_pos_as_xyz
'x, y, z'
'-x, y+1/2, -z+1/2'
'-x, -y, -z'
'x, -y-1/2, z-1/2'

loop_
_atom_site_label
_atom_site_type_symbol
_atom_site_fract_x
_atom_site_fract_y
_atom_site_fract_z
_atom_site_U_iso_or_equiv
_atom_site_adp_type
_atom_site_occupancy
_atom_site_symmetry_multiplicity
_atom_site_calc_flag
_atom_site_refinement_flags
Ir1 Ir 0.315918(8) 0.304723(9) 0.180672(6) 0.01540(4) Uani 1 1 d .
Br1 Br -0.10448(2) 0.23483(3) -0.059820(17) 0.02756(7) Uani 1 1 d .
Br2 Br 0.11256(2) 0.22132(3) -0.145347(16) 0.02446(7) Uani 1 1 d .
Cl1 Cl 0.26408(6) 0.13037(6) 0.21991(4) 0.02283(15) Uani 1 1 d .
N1 N 0.09645(18) 0.26914(19) 0.05903(12) 0.0161(5) Uani 1 1 d .
N2 N 0.22374(18) 0.26470(18) 0.00946(12) 0.0144(4) Uani 1 1 d .
C1 C 0.2078(2) 0.2790(2) 0.07643(15) 0.0143(5) Uani 1 1 d .
C2 C 0.0458(2) 0.2488(2) -0.01602(16) 0.0176(6) Uani 1 1 d .
C3 C 0.1248(2) 0.2450(2) -0.04707(15) 0.0167(6) Uani 1 1 d .
C4 C 0.0342(2) 0.2731(2) 0.10926(15) 0.0173(6) Uani 1 1 d .
C5 C 0.0098(2) 0.3775(3) 0.13343(16) 0.0212(6) Uani 1 1 d .
C6 C -0.0597(2) 0.3787(3) 0.17558(17) 0.0288(7) Uani 1 1 d .
H6 H -0.0758 0.4483 0.1941 0.035 Uiso 1 1 calc R
C7 C -0.1060(2) 0.2814(3) 0.19121(17) 0.0315(8) Uani 1 1 d .
C8 C -0.0788(3) 0.1795(3) 0.16701(17) 0.0303(8) Uani 1 1 d .
H8 H -0.1086 0.1123 0.1793 0.036 Uiso 1 1 calc R
C9 C -0.0093(2) 0.1727(3) 0.12536(17) 0.0238(6) Uani 1 1 d .
C10 C 0.0525(3) 0.4862(3) 0.1141(2) 0.0316(7) Uani 1 1 d .
H10A H 0.0004 0.5466 0.1126 0.047 Uiso 1 1 calc R
H10B H 0.0617 0.4793 0.0655 0.047 Uiso 1 1 calc R
H10C H 0.1233 0.5036 0.1516 0.047 Uiso 1 1 calc R
C11 C -0.1858(3) 0.2856(4) 0.2335(2) 0.0501(11) Uani 1 1 d .
H11A H -0.1914 0.3629 0.2495 0.075 Uiso 1 1 calc R
H11B H -0.1597 0.2366 0.2771 0.075 Uiso 1 1 calc R
H11C H -0.2579 0.2600 0.2014 0.075 Uiso 1 1 calc R
C12 C 0.0158(3) 0.0596(3) 0.0987(2) 0.0337(8) Uani 1 1 d .
H12A H 0.0232 0.0032 0.1374 0.051 Uiso 1 1 calc R
H12B H 0.0844 0.0643 0.0877 0.051 Uiso 1 1 calc R
H12C H -0.0440 0.0380 0.0538 0.051 Uiso 1 1 calc R
C13 C 0.3284(2) 0.2615(2) -0.00256(15) 0.0154(5) Uani 1 1 d .
C14 C 0.3939(2) 0.1666(2) 0.02144(15) 0.0176(6) Uani 1 1 d .
C15 C 0.4973(2) 0.1669(2) 0.01382(16) 0.0197(6) Uani 1 1 d .
H15 H 0.5442 0.1042 0.0312 0.024 Uiso 1 1 calc R
C16 C 0.5336(2) 0.2566(2) -0.01855(16) 0.0206(6) Uani 1 1 d .
C17 C 0.4634(2) 0.3472(2) -0.04445(16) 0.0200(6) Uani 1 1 d .
H17 H 0.4867 0.4078 -0.0679 0.024 Uiso 1 1 calc R
C18 C 0.3601(2) 0.3520(2) -0.03707(15) 0.0169(5) Uani 1 1 d .
C19 C 0.3544(3) 0.0670(2) 0.05404(18) 0.0269(7) Uani 1 1 d .
H19A H 0.4100 0.0075 0.0652 0.040 Uiso 1 1 calc R
H19B H 0.2859 0.0389 0.0184 0.040 Uiso 1 1 calc R
H19C H 0.3417 0.0897 0.0997 0.040 Uiso 1 1 calc R
C20 C 0.6458(2) 0.2550(3) -0.02586(19) 0.0283(7) Uani 1 1 d .
H20A H 0.7011 0.2448 0.0232 0.042 Uiso 1 1 calc R
H20B H 0.6588 0.3262 -0.0473 0.042 Uiso 1 1 calc R
H20C H 0.6504 0.1928 -0.0583 0.042 Uiso 1 1 calc R
C21 C 0.2883(2) 0.4531(2) -0.06471(18) 0.0257(7) Uani 1 1 d .
H21A H 0.3341 0.5184 -0.0653 0.039 Uiso 1 1 calc R
H21B H 0.2458 0.4681 -0.0319 0.039 Uiso 1 1 calc R
H21C H 0.2383 0.4386 -0.1150 0.039 Uiso 1 1 calc R
C22 C 0.4190(2) 0.4128(3) 0.14608(16) 0.0233(6) Uani 1 1 d .
H22 H 0.3935 0.3757 0.0995 0.028 Uiso 1 1 calc R
C23 C 0.3423(3) 0.4789(3) 0.16534(19) 0.0288(7) Uani 1 1 d .
H23 H 0.2689 0.4810 0.1323 0.035 Uiso 1 1 calc R
C24 C 0.3715(3) 0.5473(3) 0.2369(2) 0.0406(9) Uani 1 1 d .
H24A H 0.4502 0.5675 0.2529 0.049 Uiso 1 1 calc R
H24B H 0.3285 0.6178 0.2273 0.049 Uiso 1 1 calc R
C25 C 0.3484(3) 0.4822(3) 0.2990(2) 0.0399(9) Uani 1 1 d .
H25A H 0.3953 0.5123 0.3474 0.048 Uiso 1 1 calc R
H25B H 0.2710 0.4940 0.2952 0.048 Uiso 1 1 calc R
C26 C 0.3695(2) 0.3580(3) 0.29611(16) 0.0271(7) Uani 1 1 d .
H26 H 0.3166 0.3085 0.3037 0.033 Uiso 1 1 calc R
C27 C 0.4587(2) 0.3095(3) 0.28351(16) 0.0254(7) Uani 1 1 d .
H27 H 0.4601 0.2298 0.2810 0.030 Uiso 1 1 calc R
C28 C 0.5541(2) 0.3721(3) 0.27340(17) 0.0296(7) Uani 1 1 d .
H28A H 0.6218 0.3274 0.2953 0.036 Uiso 1 1 calc R
H28B H 0.5637 0.4444 0.3004 0.036 Uiso 1 1 calc R
C29 C 0.5382(3) 0.3949(3) 0.19234(17) 0.0294(7) Uani 1 1 d .
H29A H 0.5807 0.4625 0.1887 0.035 Uiso 1 1 calc R
H29B H 0.5675 0.3306 0.1719 0.035 Uiso 1 1 calc R

loop_
_atom_site_aniso_label
_atom_site_aniso_U_11
_atom_site_aniso_U_22
_atom_site_aniso_U_33
_atom_site_aniso_U_23
_atom_site_aniso_U_13
_atom_site_aniso_U_12
Ir1 0.01414(6) 0.01755(5) 0.01507(5) 0.00036(4) 0.00560(4) 0.00023(4)
Br1 0.01270(15) 0.04564(19) 0.02411(16) 0.00049(13) 0.00581(12) -0.00469(12)
Br2 0.02078(16) 0.03733(17) 0.01672(14) -0.00402(12) 0.00815(11) -0.00312(12)
Cl1 0.0252(4) 0.0201(3) 0.0235(4) 0.0080(3) 0.0087(3) 0.0008(3)
N1 0.0147(12) 0.0195(11) 0.0156(12) 0.0001(9) 0.0073(9) -0.0021(9)
N2 0.0127(12) 0.0170(11) 0.0143(11) 0.0003(9) 0.0058(9) 0.0010(9)
C1 0.0154(14) 0.0118(12) 0.0175(14) 0.0025(10) 0.0078(11) 0.0002(9)
C2 0.0126(14) 0.0203(14) 0.0192(14) 0.0010(11) 0.0045(11) -0.0016(10)
C3 0.0132(14) 0.0215(14) 0.0145(14) -0.0005(11) 0.0036(11) 0.0000(10)
C4 0.0116(14) 0.0243(14) 0.0175(14) 0.0020(11) 0.0069(11) 0.0004(10)
C5 0.0143(14) 0.0306(16) 0.0186(14) 0.0037(12) 0.0053(11) 0.0062(11)
C6 0.0211(16) 0.045(2) 0.0212(16) 0.0018(14) 0.0079(12) 0.0142(14)
C7 0.0158(16) 0.062(2) 0.0181(16) 0.0083(15) 0.0072(12) 0.0048(14)
C8 0.0224(17) 0.049(2) 0.0205(16) 0.0074(14) 0.0082(13) -0.0102(14)
C9 0.0199(16) 0.0311(17) 0.0202(15) 0.0011(12) 0.0064(12) -0.0060(12)
C10 0.0336(19) 0.0229(16) 0.042(2) 0.0008(14) 0.0174(15) 0.0078(13)
C11 0.025(2) 0.099(4) 0.034(2) 0.009(2) 0.0199(16) 0.0061(19)
C12 0.038(2) 0.0249(17) 0.038(2) -0.0012(14) 0.0128(16) -0.0126(14)
C13 0.0127(14) 0.0185(13) 0.0174(14) -0.0018(11) 0.0082(11) -0.0008(10)
C14 0.0184(15) 0.0188(13) 0.0174(14) 0.0014(11) 0.0083(11) 0.0006(10)
C15 0.0194(15) 0.0212(14) 0.0201(15) 0.0005(11) 0.0087(11) 0.0060(11)
C16 0.0165(15) 0.0258(15) 0.0217(15) -0.0033(12) 0.0091(12) -0.0001(11)
C17 0.0230(15) 0.0206(14) 0.0181(14) -0.0013(11) 0.0092(12) -0.0069(11)
C18 0.0185(14) 0.0163(13) 0.0162(14) 0.0006(11) 0.0062(11) 0.0003(10)
C19 0.0332(18) 0.0203(15) 0.0341(18) 0.0072(13) 0.0203(14) 0.0071(12)
C20 0.0184(16) 0.0307(17) 0.040(2) -0.0028(14) 0.0149(14) -0.0002(12)
C21 0.0240(16) 0.0228(15) 0.0324(18) 0.0078(13) 0.0120(13) 0.0028(12)
C22 0.0221(16) 0.0272(16) 0.0191(15) -0.0034(12) 0.0046(12) -0.0113(12)
C23 0.0217(17) 0.0239(16) 0.0393(19) 0.0008(14) 0.0079(14) -0.0057(12)
C24 0.039(2) 0.0306(18) 0.055(2) -0.0151(17) 0.0197(18) -0.0076(15)
C25 0.034(2) 0.046(2) 0.043(2) -0.0242(17) 0.0172(17) -0.0031(16)
C26 0.0220(16) 0.0405(19) 0.0197(16) -0.0059(13) 0.0083(12) -0.0040(13)
C27 0.0202(16) 0.0398(18) 0.0138(14) -0.0044(13) 0.0024(11) -0.0018(13)
C28 0.0175(16) 0.046(2) 0.0245(17) -0.0049(14) 0.0057(13) -0.0019(13)
C29 0.0218(17) 0.0398(19) 0.0275(17) -0.0063(14) 0.0096(13) -0.0084(13)

loop_
_atom_type_symbol
_atom_type_description
_atom_type_scat_dispersion_real
_atom_type_scat_dispersion_imag
_atom_type_scat_source
C C 0.0033 0.0016 'International Tables Vol C Tables 4.2.6.8 and 6.1.1.4'
H H 0.0000 0.0000 'International Tables Vol C Tables 4.2.6.8 and 6.1.1.4'
N N 0.0061 0.0033 'International Tables Vol C Tables 4.2.6.8 and 6.1.1.4'
Cl Cl 0.1484 0.1585 'International Tables Vol C Tables 4.2.6.8 and 6.1.1.4'
Br Br -0.2901 2.4595 'International Tables Vol C Tables 4.2.6.8 and 6.1.1.4'
Ir Ir -1.4442 7.9887 'International Tables Vol C Tables 4.2.6.8 and 6.1.1.4'

loop_
_geom_angle_atom_site_label_1
_geom_angle_atom_site_label_2
_geom_angle_atom_site_label_3
_geom_angle
C1 Ir1 C22 94.82(11)
C1 Ir1 C23 95.76(11)
C22 Ir1 C23 38.70(12)
C1 Ir1 C26 156.59(11)
C22 Ir1 C26 96.86(12)
C23 Ir1 C26 81.10(13)
C1 Ir1 C27 166.58(11)
C22 Ir1 C27 80.49(11)
C23 Ir1 C27 88.42(12)
C26 Ir1 C27 36.73(11)
C1 Ir1 Cl1 90.22(7)
C22 Ir1 Cl1 154.75(9)
C23 Ir1 Cl1 164.71(9)
C26 Ir1 Cl1 87.81(9)
C27 Ir1 Cl1 88.95(9)
C1 N1 C2 111.2(2)
C1 N1 C4 127.5(2)
C2 N1 C4 121.2(2)
C1 N2 C3 111.1(2)
C1 N2 C13 126.1(2)
C3 N2 C13 122.6(2)
N1 C1 N2 103.6(2)
N1 C1 Ir1 124.91(19)
N2 C1 Ir1 131.5(2)
C3 C2 N1 107.3(2)
C3 C2 Br1 129.5(2)
N1 C2 Br1 123.16(19)
C2 C3 N2 106.8(2)
C2 C3 Br2 129.3(2)
N2 C3 Br2 123.93(19)
C5 C4 C9 122.4(3)
C5 C4 N1 119.1(2)
C9 C4 N1 118.2(2)
C6 C5 C4 117.4(3)
C6 C5 C10 119.7(3)
C4 C5 C10 122.8(3)
C7 C6 C5 121.8(3)
C6 C7 C8 119.0(3)
C6 C7 C11 120.8(3)
C8 C7 C11 120.2(3)
C7 C8 C9 121.9(3)
C8 C9 C4 117.5(3)
C8 C9 C12 119.9(3)
C4 C9 C12 122.7(3)
C18 C13 C14 122.6(2)
C18 C13 N2 119.5(2)
C14 C13 N2 117.9(2)
C15 C14 C13 117.6(2)
C15 C14 C19 121.1(3)
C13 C14 C19 121.4(3)
C16 C15 C14 121.8(3)
C15 C16 C17 118.4(3)
C15 C16 C20 120.7(3)
C17 C16 C20 120.9(3)
C18 C17 C16 122.1(3)
C17 C18 C13 117.4(2)
C17 C18 C21 119.9(2)
C13 C18 C21 122.7(2)
C23 C22 C29 126.5(3)
C23 C22 Ir1 71.60(17)
C29 C22 Ir1 111.0(2)
C22 C23 C24 123.1(3)
C22 C23 Ir1 69.70(17)
C24 C23 Ir1 113.4(2)
C25 C24 C23 111.9(3)
C26 C25 C24 112.6(3)
C27 C26 C25 126.0(3)
C27 C26 Ir1 72.78(17)
C25 C26 Ir1 108.8(2)
C26 C27 C28 125.7(3)
C26 C27 Ir1 70.48(17)
C28 C27 Ir1 112.1(2)
C27 C28 C29 112.4(2)
C22 C29 C28 112.7(3)

loop_
_geom_bond_atom_site_label_1
_geom_bond_atom_site_label_2
_geom_bond_distance
Ir1 C1 2.042(3)
Ir1 C22 2.111(3)
Ir1 C23 2.136(3)
Ir1 C26 2.177(3)
Ir1 C27 2.206(3)
Ir1 Cl1 2.3773(7)
Br1 C2 1.852(3)
Br2 C3 1.855(3)
N1 C1 1.372(3)
N1 C2 1.387(3)
N1 C4 1.446(3)
N2 C1 1.374(3)
N2 C3 1.394(3)
N2 C13 1.448(3)
C2 C3 1.342(4)
C4 C5 1.398(4)
C4 C9 1.398(4)
C5 C6 1.394(4)
C5 C10 1.500(4)
C6 C7 1.380(5)
C7 C8 1.385(5)
C7 C11 1.510(4)
C8 C9 1.389(4)
C9 C12 1.511(4)
C13 C18 1.394(4)
C13 C14 1.395(4)
C14 C15 1.393(4)
C14 C19 1.505(4)
C15 C16 1.392(4)
C16 C17 1.390(4)
C16 C20 1.504(4)
C17 C18 1.392(4)
C18 C21 1.503(4)
C22 C23 1.407(4)
C22 C29 1.517(4)
C23 C24 1.528(5)
C24 C25 1.528(5)
C25 C26 1.507(5)
C26 C27 1.381(4)
C27 C28 1.508(4)
C28 C29 1.519(4)
